data_1539523
loop_
_publ_author_name
'Al-Aql, A.A.'
'Dughaish, Z.H.'
'Al-Jufali, A.'
'Flimban, A.'
'Hameida, E.M.A.'
'Al-Sheibani, K.M.'

_publ_section_title
;
 The crystal structure of the compound Cs3 Mg2 Cl7
;
_journal_name_full 'Arab Gulf J. Scientific Research'
_journal_page_first 249
_journal_page_last 260
_journal_volume 14
_journal_year 1996
_chemical_formula_sum 'Cl7 Cs3 Mg2'
_chemical_name_systematic 'Cs3 Mg2 Cl7'
_space_group_IT_number 139
_symmetry_space_group_name_Hall '-I 4 2'
_symmetry_space_group_name_H-M 'I 4/m m m'
_cell_angle_alpha 90
_cell_angle_beta 90
_cell_angle_gamma 90
_cell_formula_units_Z 2
_cell_length_a 5.05
_cell_length_b 5.05
_cell_length_c 26.3
_cell_volume 670.716
_citation_journal_id_ASTM AGSREJ
_cod_data_source_file Al-Aql_AGSREJ_1996_1759.cif
_cod_data_source_block Cl7Cs3Mg2
_cod_original_cell_volume 670.7158
_cod_database_code 1539523

loop_
_symmetry_equiv_pos_as_xyz
x,y,z
-y,x,z
-x,-y,z
y,-x,z
x,-y,-z
y,x,-z
-x,y,-z
-y,-x,-z
-x,-y,-z
y,-x,-z
x,y,-z
-y,x,-z
-x,y,z
-y,-x,z
x,-y,z
y,x,z
x+1/2,y+1/2,z+1/2
-y+1/2,x+1/2,z+1/2
-x+1/2,-y+1/2,z+1/2
y+1/2,-x+1/2,z+1/2
x+1/2,-y+1/2,-z+1/2
y+1/2,x+1/2,-z+1/2
-x+1/2,y+1/2,-z+1/2
-y+1/2,-x+1/2,-z+1/2
-x+1/2,-y+1/2,-z+1/2
y+1/2,-x+1/2,-z+1/2
x+1/2,y+1/2,-z+1/2
-y+1/2,x+1/2,-z+1/2
-x+1/2,y+1/2,z+1/2
-y+1/2,-x+1/2,z+1/2
x+1/2,-y+1/2,z+1/2
y+1/2,x+1/2,z+1/2

loop_
_atom_site_label
_atom_site_type_symbol
_atom_site_fract_x
_atom_site_fract_y
_atom_site_fract_z
_atom_site_occupancy
_atom_site_U_iso_or_equiv
Cl1 Cl-1 0 0 0.5 1 0.0
Cl3 Cl-1 0 0.5 0.1002 1 0.0
Mg1 Mg+2 0 0 0.4021 1 0.0
Cs1 Cs+1 0 0 0.1899 1 0.0
Cl2 Cl-1 0 0 0.3091 1 0.0
Cs2 Cs+1 0 0 0 1 0.0
